data_7100788
loop_
_publ_author_name
'Roger Davey'
'G. Dent'
'S. Parveen'

_publ_section_title
;
Linking solution chemistry to crystal nucleation:the
case of tetrolic acid
;
_journal_name_full 'Chemical Communications'
_journal_paper_doi 10.1039/b418603f
_journal_year 2005
_chemical_formula_moiety 'C12 H16 O6'
_chemical_formula_sum 'C12 H16 O6'
_chemical_formula_weight 256.25
_space_group_IT_number 2
_space_group_name_Hall '-P 1'
_space_group_name_H-M_alt 'P -1'
_symmetry_cell_setting triclinic
_symmetry_Int_Tables_number 2
_symmetry_space_group_name_Hall '-P 1'
_symmetry_space_group_name_H-M 'P -1'
_cell_angle_alpha 97.557(3)
_cell_angle_beta 92.948(3)
_cell_angle_gamma 91.670(2)
_cell_formula_units_Z 1
_cell_length_a 4.1673(2)
_cell_length_b 6.5063(4)
_cell_length_c 12.4424(6)
_cell_measurement_temperature 223(2)
_cell_measurement_wavelength 0.71073
_cell_volume 333.77(3)
_diffrn_ambient_temperature 223(2)
_exptl_crystal_density_diffrn 1.275
_cod_database_code 7100788

loop_
_symmetry_equiv_pos_as_xyz
'x, y, z'
'-x, -y, -z'

loop_
_atom_site_label
_atom_site_type_symbol
_atom_site_fract_x
_atom_site_fract_y
_atom_site_fract_z
_atom_site_U_iso_or_equiv
_atom_site_adp_type
_atom_site_occupancy
_atom_site_symmetry_multiplicity
_atom_site_calc_flag
_atom_site_refinement_flags
_atom_site_disorder_assembly
_atom_site_disorder_group
O3 O 0.8480(2) 0.36219(13) 0.06023(7) 0.0451(3) Uani 1 1 d . . .
O2 O 0.5543(3) 0.32792(16) 0.30252(9) 0.0719(4) Uani 1 1 d . . .
O1 O 0.5894(3) 0.07759(16) 0.16558(8) 0.0571(4) Uani 1 1 d . . .
C3 C 0.2578(3) -0.1333(2) 0.37072(10) 0.0444(4) Uani 1 1 d . . .
C5 C 0.9956(4) 0.5545(2) 0.11253(10) 0.0442(4) Uani 1 1 d . . .
C2 C 0.3725(3) -0.0084(2) 0.32089(10) 0.0449(4) Uani 1 1 d . . .
C6 C 1.0101(4) 0.2876(2) -0.03561(11) 0.0429(4) Uani 1 1 d . . .
C1 C 0.5125(3) 0.1499(2) 0.26422(10) 0.0420(4) Uani 1 1 d . . .
C4 C 0.1184(5) -0.2869(3) 0.43175(14) 0.0542(4) Uani 1 1 d . . .
H5A H 1.221(4) 0.529(2) 0.1370(12) 0.052(4) Uiso 1 1 d . . .
H6B H 0.889(4) 0.160(2) -0.0696(12) 0.054(4) Uiso 1 1 d . . .
H6A H 1.236(4) 0.258(2) -0.0150(11) 0.046(4) Uiso 1 1 d . . .
H5B H 0.874(4) 0.596(2) 0.1734(13) 0.052(4) Uiso 1 1 d . . .
H1 H 0.683(5) 0.183(3) 0.1340(17) 0.093(6) Uiso 1 1 d . . .
H4A H -0.096(9) -0.339(6) 0.402(3) 0.056(9) Uiso 0.5 1 d P . .
H4B H -0.054(8) -0.219(5) 0.479(3) 0.046(8) Uiso 0.5 1 d P . .
H4C H 0.290(8) -0.323(5) 0.487(3) 0.046(8) Uiso 0.5 1 d P . .
H4D H 0.273(12) -0.404(7) 0.425(4) 0.088(13) Uiso 0.5 1 d P . .
H4E H 0.129(10) -0.239(5) 0.507(3) 0.055(9) Uiso 0.5 1 d P . .
H4F H 0.078(10) -0.423(6) 0.385(3) 0.056(9) Uiso 0.5 1 d P . .

loop_
_atom_site_aniso_label
_atom_site_aniso_U_11
_atom_site_aniso_U_22
_atom_site_aniso_U_33
_atom_site_aniso_U_23
_atom_site_aniso_U_13
_atom_site_aniso_U_12
O3 0.0537(6) 0.0419(6) 0.0400(6) 0.0072(4) 0.0088(4) -0.0114(4)
O2 0.1158(11) 0.0410(6) 0.0579(7) 0.0014(5) 0.0190(6) -0.0131(6)
O1 0.0854(8) 0.0409(6) 0.0456(6) 0.0055(4) 0.0195(5) -0.0132(5)
C3 0.0510(8) 0.0431(7) 0.0392(7) 0.0061(6) 0.0040(6) -0.0021(6)
C5 0.0501(9) 0.0460(8) 0.0352(7) 0.0025(6) 0.0045(6) -0.0089(6)
C2 0.0531(9) 0.0429(7) 0.0389(7) 0.0066(6) 0.0040(6) -0.0023(6)
C6 0.0461(8) 0.0375(7) 0.0441(7) 0.0018(6) 0.0049(6) -0.0034(6)
C1 0.0492(8) 0.0377(7) 0.0394(7) 0.0070(5) 0.0010(5) -0.0018(6)
C4 0.0671(12) 0.0501(9) 0.0473(9) 0.0136(7) 0.0105(8) -0.0090(8)

loop_
_geom_bond_atom_site_label_1
_geom_bond_atom_site_label_2
_geom_bond_distance
_geom_bond_site_symmetry_2
_geom_bond_publ_flag
O3 C6 1.4366(16) . ?
O3 C5 1.4377(16) . ?
O2 C1 1.1975(16) . ?
O1 C1 1.3143(17) . ?
O1 H1 0.92(2) . ?
C3 C2 1.1889(19) . ?
C3 C4 1.4572(19) . ?
C5 C6 1.4932(19) 2_765 ?
C5 H5A 0.999(16) . ?
C5 H5B 0.947(17) . ?
C2 C1 1.4481(18) . ?
C6 C5 1.4932(19) 2_765 ?
C6 H6B 0.993(16) . ?
C6 H6A 0.993(15) . ?
C4 H4A 0.98(4) . ?
C4 H4B 1.03(3) . ?
C4 H4C 1.02(3) . ?
C4 H4D 1.01(5) . ?
C4 H4E 0.95(4) . ?
C4 H4F 1.00(4) . ?
